data_4121694
loop_
_publ_author_name
'Leskinen, Mikko V.'
'Madar\'asz, Ad\'am'
'Yip, Kai-Tai'
'Vuorinen, Aini'
'P\'apai, Imre'
'Neuvonen, Antti J.'
'Pihko, Petri M.'

_publ_section_title
;
 Cross-Dehydrogenative Couplings between Indoles and \b-Keto Esters:
 Ligand-Assisted Ligand Tautomerization and Dehydrogenation via a
 Proton-Assisted Electron Transfer to Pd(II).
;
_journal_issue 17
_journal_name_full 'Journal of the American Chemical Society'
_journal_page_first 6453
_journal_page_last 6462
_journal_paper_doi 10.1021/ja501681y
_journal_volume 136
_journal_year 2014
_chemical_formula_moiety 'C38 H36 F6 N2 O10 Pd2'
_chemical_formula_sum 'C38 H36 F6 N2 O10 Pd2'
_chemical_formula_weight 1007.54
_space_group_crystal_system monoclinic
_space_group_IT_number 14
_space_group_name_Hall '-P 2yn'
_space_group_name_H-M_alt 'P 1 21/n 1'
_symmetry_Int_Tables_number 14
_symmetry_space_group_name_Hall '-P 2yn'
_symmetry_space_group_name_H-M 'P 1 21/n 1'
_atom_sites_solution_primary direct
_audit_creation_date 2014-01-13
_audit_creation_method
;
Olex2 1.2
(compiled 2013.12.10 svn.r2850 for OlexSys, GUI svn.r4736)
;
_cell_angle_alpha 90
_cell_angle_beta 99.3175(8)
_cell_angle_gamma 90
_cell_formula_units_Z 4
_cell_length_a 10.61764(9)
_cell_length_b 18.45055(17)
_cell_length_c 24.5248(2)
_cell_measurement_reflns_used 14469
_cell_measurement_temperature 123.01(10)
_cell_measurement_theta_max 73.4230
_cell_measurement_theta_min 3.6400
_cell_volume 4741.05(7)
_computing_cell_refinement
;
CrysAlisPro, Agilent Technologies,
Version 1.171.36.32 (release 02-08-2013 CrysAlis171 .NET)
(compiled Aug  2 2013,16:46:58)
;
_computing_data_collection
;
CrysAlisPro, Agilent Technologies,
Version 1.171.36.32 (release 02-08-2013 CrysAlis171 .NET)
(compiled Aug  2 2013,16:46:58)
;
_computing_data_reduction
;
CrysAlisPro, Agilent Technologies,
Version 1.171.36.32 (release 02-08-2013 CrysAlis171 .NET)
(compiled Aug  2 2013,16:46:58)
;
_computing_molecular_graphics 'Olex2 (Dolomanov et al., 2009)'
_computing_publication_material 'Olex2 (Dolomanov et al., 2009)'
_computing_structure_refinement 'ShelXL (Sheldrick, 2008)'
_computing_structure_solution 'ShelXS (Sheldrick, 2008)'
_diffrn_ambient_temperature 123.01(10)
_diffrn_detector_area_resol_mean 10.3953
_diffrn_measured_fraction_theta_full 0.9764
_diffrn_measured_fraction_theta_max 0.9756
_diffrn_measurement_device_type 'SuperNova, Dual, Cu at zero, Atlas'
_diffrn_measurement_method '\w scans'
_diffrn_orient_matrix_UB_11 0.0914130000
_diffrn_orient_matrix_UB_12 -0.0384440000
_diffrn_orient_matrix_UB_13 0.0462355000
_diffrn_orient_matrix_UB_21 0.0247944000
_diffrn_orient_matrix_UB_22 0.0725513000
_diffrn_orient_matrix_UB_23 0.0309909000
_diffrn_orient_matrix_UB_31 -0.1123644000
_diffrn_orient_matrix_UB_32 -0.0152152000
_diffrn_orient_matrix_UB_33 0.0309463000
_diffrn_radiation_monochromator mirror
_diffrn_radiation_type 'Cu K\a'
_diffrn_radiation_wavelength 1.54184
_diffrn_reflns_av_R_equivalents 0.0289
_diffrn_reflns_av_unetI/netI 0.0278
_diffrn_reflns_limit_h_max 8
_diffrn_reflns_limit_h_min -13
_diffrn_reflns_limit_k_max 22
_diffrn_reflns_limit_k_min -22
_diffrn_reflns_limit_l_max 30
_diffrn_reflns_limit_l_min -25
_diffrn_reflns_number 29808
_diffrn_reflns_theta_full 74.0000
_diffrn_reflns_theta_max 74.00
_diffrn_reflns_theta_min 3.01
_diffrn_source 'SuperNova (Cu) X-ray Source'
_exptl_absorpt_coefficient_mu 6.767
_exptl_absorpt_correction_T_max 1.00000
_exptl_absorpt_correction_T_min 0.68382
_exptl_absorpt_correction_type multi-scan
_exptl_absorpt_process_details
;
CrysAlisPro, Agilent Technologies,
Version 1.171.36.32 (release 02-08-2013 CrysAlis171 .NET)
(compiled Aug  2 2013,16:46:58)
Empirical absorption correction using spherical harmonics,
 implemented in SCALE3 ABSPACK scaling algorithm.
;
_exptl_crystal_colour red
_exptl_crystal_colour_primary red
_exptl_crystal_density_diffrn 1.4114
_exptl_crystal_description block
_exptl_crystal_F_000 2024.5970
_exptl_crystal_size_max 0.1
_exptl_crystal_size_mid 0.04
_exptl_crystal_size_min 0.02
_refine_diff_density_max 0.7624
_refine_diff_density_min -0.9716
_refine_diff_density_rms 0.0904
_refine_ls_d_res_high 0.8020
_refine_ls_d_res_low 14.6728
_refine_ls_goodness_of_fit_ref 1.0500
_refine_ls_hydrogen_treatment mixed
_refine_ls_matrix_type full
_refine_ls_number_constraints 59
_refine_ls_number_parameters 554
_refine_ls_number_reflns 9388
_refine_ls_number_restraints 0
_refine_ls_restrained_S_all 1.0500
_refine_ls_R_factor_all 0.0362
_refine_ls_R_factor_gt 0.0339
_refine_ls_shift/su_max 0.0261
_refine_ls_shift/su_mean 0.0008
_refine_ls_structure_factor_coef Fsqd
_refine_ls_weighting_details 'w=1/[\s^2^(Fo^2^)+(0.0283P)^2^+9.7983P] where P=(Fo^2^+2Fc^2^)/3'
_refine_ls_weighting_scheme calc
_refine_ls_wR_factor_gt 0.0817
_refine_ls_wR_factor_ref 0.0829
_reflns_Friedel_coverage 0.0
_reflns_limit_h_max 10
_reflns_limit_h_min -13
_reflns_limit_k_max 22
_reflns_limit_k_min 0
_reflns_limit_l_max 30
_reflns_limit_l_min -9
_reflns_number_gt 8720
_reflns_number_total 9388
_reflns_threshold_expression I>=2u(I)
_cod_data_source_file ja501681y_si_002.cif
_cod_data_source_block OEK-1025_20140106-4
_cod_depositor_comments 'Adding full bibliography for 4121693--4121694.cif.'
_cod_original_cell_volume 4741.06(7)
_cod_database_code 4121694
_chemical_oxdiff_formula 'C20 H20 N1 O9 F6 Pd'
_reflns_odcompleteness_completeness 99.57
_reflns_odcompleteness_iscentric 1
_reflns_odcompleteness_theta 66.97
_olex2_refinement_description
;
1. Fixed Uiso
 At 1.2 times of:
  All C(H) groups, All C(H,H) groups
 At 1.5 times of:
  All C(H,H,H) groups
2. Others
 Sof(F4A)=Sof(F6A)=Sof(F5A)=1-FVAR(1)
 Sof(F2A)=Sof(F1A)=Sof(F3A)=FVAR(1)
3.a Ternary CH refined with riding coordinates:
 C8B(H8B), C8A(H8A), C16A(H16A), C16B(H16B)
3.b Secondary CH2 refined with riding coordinates:
 C6B(H6BA,H6BB), C7A(H7AA,H7AB), C6A(H6AA,H6AB), C2A(H2AA,H2AB), C7B(H7BA,
 H7BB), C2B(H2BA,H2BB)
3.c Aromatic/amide H refined with riding coordinates:
 C11A(H11A), C14B(H14B), C13A(H13A), C12A(H12A), C14A(H14A), C13B(H13B),
 C12B(H12B), C11B(H11B)
3.d Idealised Me refined as rotating group:
 C17A(H17A,H17B,H17C), C17B(H17D,H17E,H17F), C1A(H1AA,H1AB,H1AC), C1B(H1BA,
 H1BB,H1BC)
;

loop_
_space_group_symop_id
_space_group_symop_operation_xyz
1 x,y,z
2 -x+1/2,y+1/2,-z+1/2
3 -x,-y,-z
4 x-1/2,-y-1/2,z-1/2

loop_
_atom_site_label
_atom_site_type_symbol
_atom_site_fract_x
_atom_site_fract_y
_atom_site_fract_z
_atom_site_U_iso_or_equiv
_atom_site_adp_type
_atom_site_occupancy
_atom_site_refinement_flags_posn
_atom_site_disorder_group
Pd1 Pd 0.683795(19) 0.191203(12) 0.364019(9) 0.02463(6) Uani 1.000000 . .
Pd2 Pd 0.673439(19) 0.008159(12) 0.352684(9) 0.02304(6) Uani 1.000000 . .
O2 O 0.8030(2) 0.04010(12) 0.30137(9) 0.0302(5) Uani 1.000000 . .
O3 O 0.5238(2) 0.04249(12) 0.28894(9) 0.0287(5) Uani 1.000000 . .
O4 O 0.7757(2) 0.16133(13) 0.29575(10) 0.0343(5) Uani 1.000000 . .
O5 O 0.5070(2) 0.15824(12) 0.31688(10) 0.0318(5) Uani 1.000000 . .
O7 O 0.8525(2) -0.12668(14) 0.34944(11) 0.0396(6) Uani 1.000000 . .
O9 O 0.4772(2) 0.31874(14) 0.37274(12) 0.0413(6) Uani 1.000000 . .
C10 C 0.8451(3) 0.32326(17) 0.36314(14) 0.0290(6) Uani 1.000000 . .
O11 O 0.9353(2) 0.06392(12) 0.45260(9) 0.0296(5) Uani 1.000000 . .
O12 O 1.0099(2) -0.04693(15) 0.37691(10) 0.0379(6) Uani 1.000000 . .
F13 F 0.2768(2) 0.16014(14) 0.25566(11) 0.0546(6) Uani 1.000000 . .
C14 C 0.4990(3) -0.11797(17) 0.37269(13) 0.0248(6) Uani 1.000000 . .
C15 C 0.4752(3) 0.25791(18) 0.40280(15) 0.0333(7) Uani 1.000000 . .
O16 O 0.5495(2) 0.13377(13) 0.48161(10) 0.0365(5) Uani 1.000000 . .
C17 C 0.8554(3) 0.01683(16) 0.45464(12) 0.0239(6) Uani 1.000000 . .
C18 C 0.9038(3) -0.06950(19) 0.37871(13) 0.0296(7) Uani 1.000000 . .
C19 C 0.6194(3) 0.18524(18) 0.47610(14) 0.0325(7) Uani 1.000000 . .
O20 O 0.3787(2) 0.22583(15) 0.40762(12) 0.0457(6) Uani 1.000000 . .
F21 F 0.3097(2) 0.05795(13) 0.22003(11) 0.0602(7) Uani 1.000000 . .
N22 N 0.3979(2) -0.01191(14) 0.38225(10) 0.0240(5) Uani 1.000000 . .
C23 C 0.4779(3) 0.10484(17) 0.28722(13) 0.0258(6) Uani 1.000000 . .
C24 C 0.3825(3) -0.08043(17) 0.35976(12) 0.0246(6) Uani 1.000000 . .
C25 C 0.7093(3) 0.29530(18) 0.44299(14) 0.0316(7) Uani 1.000000 . .
H25 H 0.6732(3) 0.34384(18) 0.43535(14) 0.0380(8) Uiso 1.000000 R .
C27 C 0.8045(3) 0.27736(17) 0.40503(13) 0.0263(6) Uani 1.000000 . .
C28 C 0.8127(3) 0.10089(19) 0.28206(14) 0.0310(7) Uani 1.000000 . .
C29 C 0.7190(3) -0.08875(17) 0.43538(13) 0.0265(6) Uani 1.000000 . .
H29 H 0.7387(3) -0.13948(17) 0.42846(13) 0.0318(7) Uiso 1.000000 R .
C30 C 0.5889(3) -0.06893(17) 0.40442(12) 0.0240(6) Uani 1.000000 . .
C31 C 0.8098(3) -0.03846(17) 0.41138(13) 0.0251(6) Uani 1.000000 . .
C32 C 0.5205(3) -0.00367(17) 0.40928(12) 0.0239(6) Uani 1.000000 . .
H32 H 0.5341(3) 0.02159(17) 0.44490(12) 0.0286(7) Uiso 1.000000 R .
C33 C 0.5065(3) -0.18988(18) 0.35633(14) 0.0307(7) Uani 1.000000 . .
H33 H 0.5829(3) -0.21536(18) 0.36409(14) 0.0369(8) Uiso 1.000000 R .
C34 C 0.3014(3) 0.04488(17) 0.37172(13) 0.0268(6) Uani 1.000000 . .
H34a H 0.2758(17) 0.0506(9) 0.33259(13) 0.0402(9) Uiso 1.000000 GR .
H34b H 0.2287(10) 0.0317(6) 0.3883(9) 0.0402(9) Uiso 1.000000 GR .
H34c H 0.3363(8) 0.0897(3) 0.3874(9) 0.0402(9) Uiso 1.000000 GR .
F35 F 0.906(3) 0.1562(14) 0.2155(11) 0.137(11) Uani 0.40(4) . 1
N36 N 0.9758(2) 0.22540(15) 0.37598(12) 0.0292(6) Uani 1.000000 . .
C38 C 0.9503(3) 0.28910(17) 0.34600(14) 0.0285(6) Uani 1.000000 . .
F39 F 0.4082(2) 0.15280(16) 0.19847(10) 0.0609(7) Uani 1.000000 . .
C40 C 0.3671(3) 0.1182(2) 0.23939(15) 0.0374(8) Uani 1.000000 . .
C41 C 0.7333(4) 0.2068(2) 0.51853(15) 0.0414(8) Uani 1.000000 . .
H41a H 0.7134(4) 0.2026(2) 0.55565(15) 0.0496(10) Uiso 1.000000 R .
H41b H 0.8062(4) 0.1763(2) 0.51552(15) 0.0496(10) Uiso 1.000000 R .
C42 C 0.6070(3) 0.23669(18) 0.42848(13) 0.0296(7) Uani 1.000000 . .
C43 C 1.0128(3) 0.31839(19) 0.30540(15) 0.0335(7) Uani 1.000000 . .
H43 H 1.0813(3) 0.29477(19) 0.29388(15) 0.0402(9) Uiso 1.000000 R .
C44 C 0.2831(3) -0.18395(19) 0.31522(15) 0.0341(7) Uani 1.000000 . .
H44 H 0.2119(3) -0.20704(19) 0.29571(15) 0.0409(9) Uiso 1.000000 R .
C45 C 0.3978(3) -0.22257(19) 0.32828(16) 0.0356(8) Uani 1.000000 . .
H45 H 0.4008(3) -0.27094(19) 0.31790(16) 0.0427(9) Uiso 1.000000 R .
C46 C 0.8890(3) 0.21700(17) 0.41049(13) 0.0274(6) Uani 1.000000 . .
H46 H 0.9167(3) 0.19611(17) 0.44721(13) 0.0329(7) Uiso 1.000000 R .
C47 C 0.8828(4) 0.1013(2) 0.23137(18) 0.0493(10) Uani 1.000000 . .
C48 C 0.2735(3) -0.11225(18) 0.33069(13) 0.0294(7) Uani 1.000000 . .
H48 H 0.1974(3) -0.08661(18) 0.32201(13) 0.0353(8) Uiso 1.000000 R .
C49 C 0.7404(3) -0.07332(19) 0.49775(13) 0.0316(7) Uani 1.000000 . .
H49a H 0.6615(3) -0.07889(19) 0.51250(13) 0.0379(8) Uiso 1.000000 R .
H49b H 0.8038(3) -0.10601(19) 0.51723(13) 0.0379(8) Uiso 1.000000 R .
C50 C 0.9684(4) 0.3844(2) 0.28286(16) 0.0418(8) Uani 1.000000 . .
H50 H 1.0088(4) 0.4060(2) 0.25605(16) 0.0502(10) Uiso 1.000000 R .
C51 C 1.0735(3) 0.17305(19) 0.36789(16) 0.0364(8) Uani 1.000000 . .
H51a H 1.0716(18) 0.1652(11) 0.32906(16) 0.0546(12) Uiso 1.000000 GR .
H51b H 1.1559(4) 0.1913(7) 0.3840(10) 0.0546(12) Uiso 1.000000 GR .
H51c H 1.0577(15) 0.1281(5) 0.3853(10) 0.0546(12) Uiso 1.000000 GR .
C54 C 0.7871(3) 0.00482(19) 0.50341(13) 0.0301(7) Uani 1.000000 . .
H54a H 0.8448(3) 0.01174(19) 0.53793(13) 0.0361(8) Uiso 1.000000 R .
H54b H 0.7159(3) 0.03803(19) 0.50221(13) 0.0361(8) Uiso 1.000000 R .
C55 C 0.9294(4) -0.1577(3) 0.3116(2) 0.0563(12) Uani 1.000000 . .
H55a H 0.9469(4) -0.1214(3) 0.2852(2) 0.0675(15) Uiso 1.000000 R .
H55b H 1.0100(4) -0.1748(3) 0.3317(2) 0.0675(15) Uiso 1.000000 R .
C56 C 0.8642(4) 0.4192(2) 0.29975(17) 0.0440(9) Uani 1.000000 . .
H56 H 0.8366(4) 0.4633(2) 0.28390(17) 0.0529(11) Uiso 1.000000 R .
C57 C 0.8577(4) -0.2184(3) 0.2825(2) 0.0617(13) Uani 1.000000 . .
H57a H 0.849(3) -0.2565(9) 0.3083(4) 0.0925(19) Uiso 1.000000 GR .
H57b H 0.7745(14) -0.2020(6) 0.2659(13) 0.0925(19) Uiso 1.000000 GR .
H57c H 0.9026(19) -0.2364(14) 0.2543(11) 0.0925(19) Uiso 1.000000 GR .
C59 C 0.8009(3) 0.38921(19) 0.33961(16) 0.0381(8) Uani 1.000000 . .
H59 H 0.7311(3) 0.41242(19) 0.35033(16) 0.0457(9) Uiso 1.000000 R .
F60 F 0.8374(19) 0.0602(11) 0.1923(9) 0.071(5) Uani 0.40(4) . 1
C62 C 0.7606(4) 0.2855(2) 0.50521(15) 0.0414(8) Uani 1.000000 . .
H62a H 0.8516(4) 0.2952(2) 0.51289(15) 0.0497(10) Uiso 1.000000 R .
H62b H 0.7177(4) 0.3182(2) 0.52710(15) 0.0497(10) Uiso 1.000000 R .
F63 F 1.0038(10) 0.0744(13) 0.2456(8) 0.084(6) Uani 0.40(4) . 1
C74 C 0.3539(4) 0.3425(2) 0.34402(19) 0.0515(10) Uani 1.000000 . .
H74a H 0.3196(4) 0.3073(2) 0.31614(19) 0.0618(12) Uiso 1.000000 R .
H74b H 0.2943(4) 0.3478(2) 0.36984(19) 0.0618(12) Uiso 1.000000 R .
C80 C 0.3737(5) 0.4134(3) 0.3178(2) 0.0711(14) Uani 1.000000 . .
H80a H 0.409(4) 0.4474(7) 0.3456(3) 0.107(2) Uiso 1.000000 GR .
H80b H 0.431(3) 0.4072(5) 0.2916(13) 0.107(2) Uiso 1.000000 GR .
H80c H 0.2933(8) 0.4313(11) 0.2991(15) 0.107(2) Uiso 1.000000 GR .
F60a F 0.792(2) 0.0828(14) 0.1872(5) 0.103(6) Uani 0.60(4) . 2
F35a F 0.9205(10) 0.1687(7) 0.2187(5) 0.057(3) Uani 0.60(4) . 2
F63a F 0.969(3) 0.0544(10) 0.2334(11) 0.138(7) Uani 0.60(4) . 2

loop_
_atom_site_aniso_label
_atom_site_aniso_U_11
_atom_site_aniso_U_22
_atom_site_aniso_U_33
_atom_site_aniso_U_12
_atom_site_aniso_U_13
_atom_site_aniso_U_23
Pd1 0.01520(11) 0.02702(12) 0.03188(12) -0.00257(8) 0.00439(8) -0.00219(8)
Pd2 0.01256(10) 0.02881(11) 0.02727(11) -0.00063(8) 0.00178(8) 0.00067(8)
O2 0.0215(11) 0.0365(12) 0.0346(12) 0.0001(9) 0.0105(9) 0.0022(10)
O3 0.0209(11) 0.0327(12) 0.0299(11) 0.0005(9) -0.0033(8) 0.0003(9)
O4 0.0334(13) 0.0336(12) 0.0390(13) -0.0050(10) 0.0157(10) -0.0032(10)
O5 0.0197(11) 0.0317(12) 0.0420(13) -0.0019(9) -0.0013(9) -0.0048(10)
O7 0.0178(11) 0.0465(14) 0.0547(15) -0.0014(10) 0.0064(10) -0.0175(12)
O9 0.0248(12) 0.0401(14) 0.0577(16) 0.0039(10) 0.0025(11) 0.0011(12)
C10 0.0212(15) 0.0261(15) 0.0389(17) -0.0021(12) 0.0030(13) -0.0000(13)
O11 0.0176(10) 0.0303(11) 0.0395(12) -0.0024(9) 0.0003(9) 0.0044(9)
O12 0.0135(11) 0.0571(16) 0.0438(13) -0.0025(10) 0.0068(9) -0.0100(12)
F13 0.0301(12) 0.0600(15) 0.0684(16) 0.0149(10) -0.0085(10) 0.0091(12)
C14 0.0139(13) 0.0291(15) 0.0315(15) -0.0031(11) 0.0043(11) -0.0021(12)
C15 0.0228(16) 0.0326(17) 0.0450(19) 0.0026(13) 0.0068(14) -0.0100(14)
O16 0.0329(13) 0.0342(12) 0.0465(14) -0.0092(10) 0.0189(11) -0.0066(10)
C17 0.0116(13) 0.0278(15) 0.0304(15) 0.0020(11) -0.0025(11) 0.0035(12)
C18 0.0138(14) 0.0425(18) 0.0316(16) 0.0013(12) 0.0007(12) -0.0045(14)
C19 0.0271(16) 0.0354(17) 0.0375(17) -0.0017(13) 0.0134(14) -0.0093(14)
O20 0.0185(12) 0.0489(15) 0.0706(18) -0.0045(11) 0.0101(12) -0.0068(13)
F21 0.0494(14) 0.0440(13) 0.0720(16) -0.0069(11) -0.0352(12) -0.0019(12)
N22 0.0115(11) 0.0303(13) 0.0297(12) -0.0012(9) 0.0018(9) -0.0020(10)
C23 0.0164(14) 0.0298(16) 0.0307(15) -0.0011(11) 0.0022(11) 0.0025(12)
C24 0.0156(14) 0.0307(15) 0.0279(14) 0.0001(11) 0.0045(11) -0.0030(12)
C25 0.0226(15) 0.0326(16) 0.0401(18) -0.0033(13) 0.0062(13) -0.0047(14)
C27 0.0144(13) 0.0267(15) 0.0365(16) -0.0065(11) 0.0002(12) -0.0043(12)
C28 0.0205(15) 0.0395(18) 0.0337(16) -0.0085(13) 0.0064(13) -0.0063(14)
C29 0.0136(13) 0.0304(16) 0.0349(16) -0.0004(11) 0.0021(12) 0.0026(12)
C30 0.0131(13) 0.0305(15) 0.0284(14) -0.0034(11) 0.0031(11) 0.0028(12)
C31 0.0121(13) 0.0314(16) 0.0310(15) 0.0000(11) 0.0013(11) 0.0009(12)
C32 0.0136(13) 0.0344(16) 0.0239(13) -0.0019(11) 0.0042(11) -0.0001(12)
C33 0.0156(14) 0.0333(17) 0.0437(18) -0.0004(12) 0.0062(13) -0.0046(14)
C34 0.0150(13) 0.0325(16) 0.0328(16) 0.0046(12) 0.0032(12) 0.0011(12)
F35 0.24(2) 0.061(10) 0.155(15) -0.070(10) 0.164(17) -0.044(8)
N36 0.0156(12) 0.0323(14) 0.0396(15) 0.0016(10) 0.0041(10) 0.0076(11)
C38 0.0156(14) 0.0298(16) 0.0388(17) -0.0008(12) 0.0001(12) 0.0054(13)
F39 0.0484(14) 0.0873(19) 0.0427(13) -0.0083(13) -0.0058(10) 0.0241(13)
C40 0.0290(17) 0.0380(18) 0.0406(19) -0.0024(14) -0.0084(14) 0.0086(15)
C41 0.037(2) 0.054(2) 0.0333(18) -0.0099(17) 0.0068(15) -0.0044(16)
C42 0.0210(15) 0.0346(17) 0.0347(16) -0.0034(12) 0.0093(13) -0.0062(13)
C43 0.0198(15) 0.0372(18) 0.0445(19) -0.0001(13) 0.0081(13) 0.0051(15)
C44 0.0177(15) 0.0386(18) 0.0452(19) -0.0062(13) 0.0024(13) -0.0123(15)
C45 0.0224(16) 0.0318(17) 0.053(2) -0.0019(13) 0.0063(14) -0.0109(15)
C46 0.0161(14) 0.0308(16) 0.0341(16) -0.0035(12) 0.0003(12) 0.0008(12)
C47 0.062(3) 0.042(2) 0.052(2) -0.021(2) 0.032(2) -0.0075(18)
C48 0.0138(14) 0.0377(17) 0.0365(16) -0.0023(12) 0.0031(12) -0.0077(13)
C49 0.0178(15) 0.0424(18) 0.0329(16) -0.0077(13) -0.0010(12) 0.0090(14)
C50 0.038(2) 0.041(2) 0.048(2) -0.0064(16) 0.0108(16) 0.0135(16)
C51 0.0202(16) 0.0374(18) 0.053(2) 0.0065(13) 0.0096(14) 0.0089(15)
C54 0.0169(14) 0.0431(18) 0.0291(15) -0.0051(13) 0.0004(12) -0.0003(13)
C55 0.0265(19) 0.071(3) 0.073(3) 0.0020(18) 0.0110(19) -0.033(2)
C56 0.048(2) 0.0317(18) 0.053(2) 0.0020(16) 0.0074(18) 0.0137(16)
C57 0.042(2) 0.065(3) 0.076(3) 0.003(2) 0.005(2) -0.034(3)
C59 0.0299(18) 0.0298(17) 0.055(2) 0.0079(14) 0.0065(15) 0.0056(15)
F60 0.071(9) 0.085(8) 0.069(8) -0.042(6) 0.048(7) -0.039(6)
C62 0.0339(19) 0.052(2) 0.0389(19) -0.0152(16) 0.0064(15) -0.0141(16)
F63 0.022(6) 0.153(17) 0.083(7) 0.003(5) 0.028(5) -0.016(8)
C74 0.032(2) 0.057(3) 0.064(3) 0.0122(18) -0.0004(18) 0.002(2)
C80 0.066(3) 0.064(3) 0.078(3) 0.022(3) -0.004(3) 0.013(3)
F60a 0.120(11) 0.161(13) 0.038(3) -0.072(10) 0.041(6) -0.034(6)
F35a 0.081(5) 0.031(4) 0.073(4) -0.025(3) 0.055(4) -0.001(3)
F63a 0.188(14) 0.080(7) 0.191(15) 0.061(9) 0.168(12) 0.045(8)

loop_
_atom_type_symbol
_atom_type_scat_dispersion_real
_atom_type_scat_dispersion_imag
_atom_type_scat_Cromer_Mann_a1
_atom_type_scat_Cromer_Mann_a2
_atom_type_scat_Cromer_Mann_a3
_atom_type_scat_Cromer_Mann_a4
_atom_type_scat_Cromer_Mann_b1
_atom_type_scat_Cromer_Mann_b2
_atom_type_scat_Cromer_Mann_b3
_atom_type_scat_Cromer_Mann_b4
_atom_type_scat_Cromer_Mann_c
_atom_type_scat_source
_atom_type_scat_dispersion_source
C 0.01920 0.00962 2.31000 1.02000 1.58860 0.86500 20.84390 10.20750 0.56870 51.65120 0.215599998832 'International Tables Volume C Table 6.1.1.4 (pp. 500-502)' 'Henke, Gullikson and Davis, At. Data and Nucl. Data Tables, 1993, 54, 2'
F 0.07537 0.05506 3.53920 2.64120 1.51700 1.02430 10.28250 4.29440 0.26150 26.14760 0.277599990368 'International Tables Volume C Table 6.1.1.4 (pp. 500-502)' 'Henke, Gullikson and Davis, At. Data and Nucl. Data Tables, 1993, 54, 2'
H 0.00000 0.00000 0.49300 0.32291 0.14019 0.04081 10.51090 26.12570 3.14236 57.79970 0.0030380000826 'International Tables Volume C Table 6.1.1.4 (pp. 500-502)' 'Henke, Gullikson and Davis, At. Data and Nucl. Data Tables, 1993, 54, 2'
O 0.05239 0.03377 3.04850 2.28680 1.54630 0.86700 13.27710 5.70110 0.32390 32.90890 0.250800013542 'International Tables Volume C Table 6.1.1.4 (pp. 500-502)' 'Henke, Gullikson and Davis, At. Data and Nucl. Data Tables, 1993, 54, 2'
N 0.03256 0.01839 12.21260 3.13220 2.01250 1.16630 0.00570 9.89330 28.99750 0.58260 -11.5290002823 'International Tables Volume C Table 6.1.1.4 (pp. 500-502)' 'Henke, Gullikson and Davis, At. Data and Nucl. Data Tables, 1993, 54, 2'
Pd 0.17446 3.99061 19.33190 15.50170 5.29537 0.60584 0.69866 7.98929 25.20520 76.89860 5.26593017578 'International Tables Volume C Table 6.1.1.4 (pp. 500-502)' 'Henke, Gullikson and Davis, At. Data and Nucl. Data Tables, 1993, 54, 2'

loop_
_geom_angle_atom_site_label_1
_geom_angle_atom_site_label_2
_geom_angle_atom_site_label_3
_geom_angle
O5 Pd1 O4 88.57(9)
C27 Pd1 O4 103.88(10)
C27 Pd1 O5 149.22(10)
C42 Pd1 O4 170.68(11)
C42 Pd1 O5 96.25(11)
C42 Pd1 C27 68.13(12)
C46 Pd1 O4 85.82(10)
C46 Pd1 O5 173.40(10)
C46 Pd1 C27 36.47(11)
C46 Pd1 C42 89.80(12)
O3 Pd2 O2 87.70(9)
C30 Pd2 O2 154.26(10)
C30 Pd2 O3 106.87(10)
C31 Pd2 O2 94.70(10)
C31 Pd2 O3 172.53(10)
C31 Pd2 C30 68.38(11)
C32 Pd2 O2 168.96(10)
C32 Pd2 O3 87.48(9)
C32 Pd2 C30 36.66(11)
C32 Pd2 C31 91.34(11)
C28 O2 Pd2 126.4(2)
C23 O3 Pd2 122.6(2)
C28 O4 Pd1 130.1(2)
C23 O5 Pd1 131.5(2)
C55 O7 C18 115.6(3)
C74 O9 C15 115.2(3)
C38 C10 C27 107.0(3)
C59 C10 C27 133.1(3)
C59 C10 C38 119.9(3)
C30 C14 C24 107.0(3)
C33 C14 C24 119.5(3)
C33 C14 C30 133.4(3)
O20 C15 O9 123.6(3)
C42 C15 O9 110.7(3)
C42 C15 O20 125.7(3)
C31 C17 O11 127.2(3)
C54 C17 O11 124.2(3)
C54 C17 C31 108.6(2)
O12 C18 O7 123.5(3)
C31 C18 O7 109.9(3)
C31 C18 O12 126.6(3)
C41 C19 O16 123.9(3)
C42 C19 O16 126.8(3)
C42 C19 C41 109.3(3)
C32 N22 C24 109.7(2)
C34 N22 C24 123.6(2)
C34 N22 C32 126.2(3)
O5 C23 O3 131.1(3)
C40 C23 O3 114.8(3)
C40 C23 O5 114.1(3)
N22 C24 C14 108.5(3)
C48 C24 C14 122.5(3)
C48 C24 N22 129.0(3)
C42 C25 C27 102.8(2)
C62 C25 C27 114.6(3)
C62 C25 C42 105.7(3)
C10 C27 Pd1 108.6(2)
C25 C27 Pd1 92.38(18)
C25 C27 C10 127.7(3)
C46 C27 Pd1 77.72(17)
C46 C27 C10 105.6(3)
C46 C27 C25 125.8(3)
O4 C28 O2 131.5(3)
C47 C28 O2 113.3(3)
C47 C28 O4 115.2(3)
C31 C29 C30 104.1(2)
C49 C29 C30 115.6(3)
C49 C29 C31 105.7(2)
C14 C30 Pd2 113.0(2)
C29 C30 Pd2 91.20(17)
C29 C30 C14 126.1(3)
C32 C30 Pd2 76.19(17)
C32 C30 C14 105.9(2)
C32 C30 C29 127.0(3)
C17 C31 Pd2 108.8(2)
C18 C31 Pd2 103.9(2)
C18 C31 C17 118.4(2)
C29 C31 Pd2 96.17(18)
C29 C31 C17 107.1(3)
C29 C31 C18 119.6(3)
N22 C32 Pd2 115.1(2)
C30 C32 Pd2 67.15(16)
C30 C32 N22 108.9(3)
C45 C33 C14 118.5(3)
C46 N36 C38 109.4(3)
C51 N36 C38 124.9(3)
C51 N36 C46 125.5(3)
N36 C38 C10 108.5(3)
C43 C38 C10 122.3(3)
C43 C38 N36 129.2(3)
F21 C40 F13 106.4(3)
C23 C40 F13 111.1(3)
C23 C40 F21 113.0(3)
F39 C40 F13 106.6(3)
F39 C40 F21 108.9(3)
F39 C40 C23 110.5(3)
C62 C41 C19 105.1(3)
C15 C42 Pd1 104.1(2)
C19 C42 Pd1 110.1(2)
C19 C42 C15 117.1(3)
C25 C42 Pd1 96.40(19)
C25 C42 C15 119.6(3)
C25 C42 C19 107.3(3)
C50 C43 C38 117.1(3)
C48 C44 C45 121.5(3)
C44 C45 C33 121.1(3)
C27 C46 Pd1 65.80(16)
N36 C46 Pd1 113.1(2)
N36 C46 C27 109.5(3)
F60 C47 F35 110.9(17)
F63 C47 F35 99.5(16)
F63 C47 F60 101.7(11)
F35a C47 F60a 104.0(10)
F63a C47 F60a 105.8(10)
F63a C47 F35a 113.7(12)
C44 C48 C24 116.9(3)
C54 C49 C29 105.0(3)
C56 C50 C43 121.2(3)
C49 C54 C17 104.9(3)
C57 C55 O7 108.1(3)
C59 C56 C50 121.5(3)
C56 C59 C10 118.0(3)
C41 C62 C25 105.9(3)
C80 C74 O9 107.3(4)

loop_
_geom_bond_atom_site_label_1
_geom_bond_atom_site_label_2
_geom_bond_distance
Pd1 O4 2.142(2)
Pd1 O5 2.128(2)
Pd1 C27 2.183(3)
Pd1 C42 2.070(3)
Pd1 C46 2.338(3)
Pd2 O2 2.094(2)
Pd2 O3 2.136(2)
Pd2 C30 2.193(3)
Pd2 C31 2.057(3)
Pd2 C32 2.311(3)
O2 C28 1.228(4)
O3 C23 1.247(4)
O4 C28 1.247(4)
O5 C23 1.234(4)
O7 C18 1.341(4)
O7 C55 1.450(4)
O9 C15 1.345(4)
O9 C74 1.450(4)
C10 C27 1.450(4)
C10 C38 1.405(4)
C10 C59 1.395(5)
O11 C17 1.221(4)
O12 C18 1.208(4)
F13 C40 1.343(4)
C14 C24 1.409(4)
C14 C30 1.447(4)
C14 C33 1.392(4)
C15 O20 1.205(4)
C15 C42 1.491(5)
O16 C19 1.226(4)
C17 C31 1.495(4)
C17 C54 1.512(4)
C18 C31 1.492(4)
C19 C41 1.515(5)
C19 C42 1.494(5)
F21 C40 1.318(4)
N22 C24 1.378(4)
N22 C32 1.371(4)
N22 C34 1.459(4)
C23 C40 1.541(4)
C24 C48 1.388(4)
C25 C27 1.518(4)
C25 C42 1.533(4)
C25 C62 1.546(5)
C27 C46 1.422(4)
C28 C47 1.548(5)
C29 C30 1.510(4)
C29 C31 1.523(4)
C29 C49 1.536(4)
C30 C32 1.421(4)
C33 C45 1.383(5)
F35 C47 1.13(3)
N36 C38 1.389(4)
N36 C46 1.358(4)
N36 C51 1.454(4)
C38 C43 1.392(5)
F39 C40 1.322(4)
C41 C62 1.527(5)
C43 C50 1.389(5)
C44 C45 1.403(5)
C44 C48 1.385(5)
C47 F60 1.256(18)
C47 F63 1.370(15)
C47 F60a 1.370(18)
C47 F35a 1.358(13)
C47 F63a 1.253(14)
C49 C54 1.524(5)
C50 C56 1.399(6)
C55 C57 1.472(6)
C56 C59 1.387(5)
C74 C80 1.488(7)

loop_
_smtbx_masks_void_nr
_smtbx_masks_void_average_x
_smtbx_masks_void_average_y
_smtbx_masks_void_average_z
_smtbx_masks_void_volume
_smtbx_masks_void_count_electrons
1 -0.487 0.000 0.000 624.3 136.8
2 -0.924 0.500 0.500 624.3 136.8
